data_2010035
loop_
_publ_author_name
'Rheingold, A.L.'
'Haggerty, B.S.'
'Edwards, A.J.'
'Housecroft, C.E.'
'Hattersley, A.D.'
'Hinze, N.'

_publ_section_title
;
 [1,1'-Bis(diphenylphosphino)ferrocene]tetracarbonylmolybdenum
;
_journal_issue 9
_journal_name_full 'Acta Crystallographica Section C'
_journal_page_first 1411
_journal_page_last 1414
_journal_paper_doi 10.1107/S0108270193014076
_journal_volume 50
_journal_year 1994
_chemical_formula_sum 'C38 H28 Fe Mo O4 P2'
_chemical_formula_weight 762.3
_space_group_IT_number 14
_space_group_name_Hall '-P 2yn'
_space_group_name_H-M_alt 'P 1 21/n 1'
_symmetry_cell_setting monoclinic
_symmetry_space_group_name_Hall '-P 2yn'
_symmetry_space_group_name_H-M 'P 1 21/n 1'
_atom_type_scat_source IntTabIV
_cell_angle_alpha 90.
_cell_angle_beta 92.60(4)
_cell_angle_gamma 90.
_cell_formula_units_Z 8
_cell_length_a 9.373(5)
_cell_length_b 34.821(18)
_cell_length_c 20.434(8)
_cell_measurement_reflns_used 25
_cell_measurement_temperature 295
_cell_measurement_theta_max 12.5
_cell_measurement_theta_min 10
_cell_volume 6662(6)
_diffrn_measurement_device 'Siemens P4'
_diffrn_measurement_method 'modified \w'
_diffrn_radiation_type 'Mo K\a'
_diffrn_radiation_wavelength .71073
_diffrn_reflns_av_R_equivalents .0082
_diffrn_reflns_limit_h_max 10
_diffrn_reflns_limit_h_min -10
_diffrn_reflns_limit_k_max 39
_diffrn_reflns_limit_k_min 0
_diffrn_reflns_limit_l_max 23
_diffrn_reflns_limit_l_min 0
_diffrn_reflns_number 9907
_diffrn_reflns_theta_max 24
_diffrn_standards_decay_% <2
_diffrn_standards_interval_count 197
_diffrn_standards_number 3
_exptl_absorpt_coefficient_mu .948
_exptl_absorpt_correction_T_max .999
_exptl_absorpt_correction_T_min .854
_exptl_absorpt_correction_type 'empirical ellipsoidal'
_exptl_crystal_colour Yellow
_exptl_crystal_density_diffrn 1.520
_exptl_crystal_description block
_exptl_crystal_F_000 3088
_exptl_crystal_size_max .42
_exptl_crystal_size_mid .22
_exptl_crystal_size_min .18
_refine_diff_density_max -.63
_refine_diff_density_min .48
_refine_ls_goodness_of_fit_obs 1.15
_refine_ls_hydrogen_treatment 'H atoms'
_refine_ls_number_parameters 589
_refine_ls_number_reflns 5558
_refine_ls_R_factor_obs .0567
_refine_ls_shift/esd_max .001
_refine_ls_structure_factor_coef F
_refine_ls_weighting_details 'w=1/[\s^2^|F~o~| + 0.0008F~o~^2^]'
_refine_ls_weighting_scheme calc
_refine_ls_wR_factor_obs .0586
_reflns_number_observed 5558
_reflns_number_total 9907
_reflns_observed_criterion F~o~>4\s(F~o~)
_cod_data_source_file hh1018.cif
_cod_data_source_block hh1018_structure_1_of_1
_cod_depositor_comments
;
The following automatic conversions were performed:

'_refine_ls_weighting_scheme' value 'w=1/[\s^2^|F~o~| +
0.0008F~o~^2^]' was changed to 'calc'. New tag
'_refine_ls_weighting_details' was created. The value of the new tag
was set to 'w=1/[\s^2^|F~o~| + 0.0008F~o~^2^]'.

Automatic conversion script
Id: cif_fix_values 3143 2015-03-26 13:38:13Z robertas 
;
_cod_original_cell_volume 6662(5)
_cod_original_sg_symbol_H-M 'P 21/n'
_cod_database_code 2010035

loop_
_space_group_symop_id
_space_group_symop_operation_xyz
1 x,y,z
2 -x+1/2,y+1/2,-z+1/2
3 -x,-y,-z
4 x+1/2,-y+1/2,z+1/2

loop_
_atom_site_label
_atom_site_fract_x
_atom_site_fract_y
_atom_site_fract_z
_atom_site_U_iso_or_equiv
Mo(1) .69390(10) .03210(10) .25060(10) .0300(10)
Mo(1') .87520(10) .23900(10) .38370(10) .0320(10)
Fe(1) .9996(2) -.05380(10) .18030(10) .0350(10)
Fe(1') 1.26150(10) .16300(10) .42940(10) .0310(10)
P(1) .7599(3) -.03510(10) .29300(10) .0300(10)
P(2) .8527(3) .03240(10) .14990(10) .0300(10)
P(1') .9761(3) .21100(10) .49270(10) .0310(10)
P(2') 1.0981(3) .22570(10) .32150(10) .0290(10)
O(1) .4320(9) .0117(2) .1529(4) .069(3)
O(2) .6051(10) .1165(2) .2224(4) .081(4)
O(3) .9083(10) .0636(2) .3622(4) .081(4)
O(4) .4572(10) .0394(3) .3519(5) .100(4)
O(1') .9303(10) .3245(2) .4307(5) .090(4)
O(2') .7587(9) .2814(3) .2578(4) .086(4)
O(3') .7391(10) .1638(3) .3233(5) .104(4)
O(4') .5773(8) .2499(2) .4440(4) .069(3)
C(1) .5309(12) .0176(3) .1869(5) .041(4)
C(2) .6416(11) .0859(3) .2302(5) .042(4)
C(3) .8369(13) .0515(3) .3205(5) .049(4)
C(4) .5480(13) .0352(3) .3163(5) .053(4)
C(5) .9356(11) -.0515(2) .2735(4) .033(3)
C(6) 1.0532(10) -.0271(3) .2661(4) .038(3)
C(7) 1.1694(11) -.0501(3) .2465(5) .056(4)
C(8) 1.1253(11) -.0881(3) .2417(5) .045(4)
C(9) .9807(11) -.0898(3) .2582(5) .043(4)
C(10) 1.0488(11) -.0248(3) .0979(5) .047(4)
C(11) 1.0448(13) -.0646(3) .0851(5) .058(5)
C(12) .9085(12) -.0785(3) .0971(5) .047(4)
C(13) .8257(11) -.0472(3) .1187(4) .037(3)
C(14) .9110(10) -.0135(3) .1194(4) .032(3)
C(21) .6641(11) -.1107(3) .3117(5) .043(3)
C(22) .5898(11) -.1435(3) .2948(5) .053(3)
C(23) .4990(12) -.1436(3) .2399(5) .052(3)
C(24) .4796(11) -.1110(3) .2022(5) .046(3)
C(25) .5535(10) -.0776(3) .2214(4) .035(2)
C(26) .6496(10) -.0774(3) .2739(4) .033(2)
C(31) .8980(12) -.0412(3) .4174(5) .050(3)
C(32) .9029(14) -.0402(3) .4871(6) .071(4)
C(33) .7806(13) -.0357(3) .5166(6) .072(4)
C(34) .6528(14) -.0342(3) .4857(6) .071(4)
C(35) .6455(12) -.0338(3) .4156(5) .057(3)
C(36) .7707(10) -.0364(3) .3823(4) .036(2)
C(41) 1.0912(10) .0737(3) .2014(5) .038(2)
C(42) 1.2209(11) .0933(3) .1965(5) .048(3)
C(43) 1.2783(12) .0980(3) .1360(5) .049(3)
C(44) 1.2043(11) .0853(3) .0804(5) .049(3)
C(45) 1.0739(11) .0668(3) .0849(5) .046(3)
C(46) 1.0172(10) .0602(3) .1456(4) .032(2)
C(51) .6842(10) .0308(3) .0316(5) .043(3)
C(52) .5951(11) .0481(3) -.0167(5) .053(3)
C(53) .5677(12) .0867(3) -.0160(6) .061(3)
C(54) .6323(12) .1095(3) .0306(5) .062(3)
C(55) .7213(11) .0924(3) .0795(5) .048(3)
C(56) .7469(9) .0532(3) .0802(4) .030(2)
C(1') .9214(11) .2932(3) .4151(5) .044(4)
C(2') .7998(11) .2652(3) .3036(6) .054(4)
C(3') .7940(11) .1898(3) .3465(5) .051(4)
C(4') .6859(11) .2455(3) .4233(5) .043(4)
C(5') 1.1516(9) .1886(3) .5014(4) .028(3)
C(6') 1.2871(10) .2072(3) .4922(4) .034(3)
C(7') 1.3967(11) .1803(3) .5048(4) .041(4)
C(8') 1.3314(11) .1442(3) .5206(4) .038(4)
C(9') 1.1843(11) .1501(3) .5195(5) .040(4)
C(10') 1.3464(10) .1758(3) .3420(4) .039(4)
C(11') 1.3745(12) .1369(3) .3581(5) .046(4)
C(12') 1.2404(12) .1187(3) .3635(4) .044(4)
C(13') 1.1301(10) .1456(2) .3535(4) .031(3)
C(14') 1.1978(10) .1817(2) .3392(4) .027(3)
C(21') .8706(13) .2702(3) .5676(5) .060(3)
C(22') .8697(12) .2983(3) .6170(5) .055(3)
C(23') .9876(11) .3029(3) .6554(5) .053(3)
C(24') 1.1049(13) .2804(3) .6498(6) .066(3)
C(25') 1.1033(12) .2519(3) .6009(5) .055(3)
C(26') .9870(10) .2468(3) .5583(5) .037(2)
C(31') .8296(12) .1741(3) .5915(6) .061(3)
C(32') .7529(13) .1433(4) .6171(7) .077(4)
C(33') .7115(13) .1140(4) .5793(6) .072(4)
C(34') .7436(14) .1119(4) .5157(7) .086(4)
C(35') .8226(12) .1431(3) .4883(6) .061(3)
C(36') .8670(10) .1733(3) .5277(5) .038(2)
C(41') 1.0260(10) .1843(3) .2077(5) .042(3)
C(42') .9885(11) .1801(3) .1405(5) .056(3)
C(43') .9776(12) .2115(3) .1003(6) .059(3)
C(44') 1.0058(11) .2471(3) .1262(5) .054(3)
C(45') 1.0444(10) .2516(3) .1921(5) .043(3)
C(46') 1.0554(9) .2201(2) .2333(4) .029(2)
C(51') 1.3329(11) .2659(3) .2735(5) .046(3)
C(52') 1.4374(12) .2947(3) .2763(6) .064(3)
C(53') 1.4465(12) .3185(3) .3286(6) .061(3)
C(54') 1.3558(12) .3161(3) .3793(6) .060(3)
C(55') 1.2508(10) .2870(3) .3763(5) .040(3)
C(56') 1.2397(10) .2623(3) .3239(4) .034(2)
H(6A) 1.0538 .0002 .2736 ?
H(7A) 1.2624 -.0406 .2370 ?
H(A) 1.1819 -.1095 .2285 ?
H(9A) .9214 -.1123 .2591 ?
H(10A) 1.1291 -.0080 .0937 ?
H(11A) 1.1235 -.0798 .0715 ?
H(12A) .8779 -.1047 .0935 ?
H(13A) .7280 -.0484 .1308 ?
H(21A) .7286 -.1107 .3496 ?
H(22A) .6025 -.1664 .3205 ?
H(23A) .4472 -.1665 .2278 ?
H(24A) .4151 -.1110 .1644 ?
H(25A) .5408 -.0547 .1957 ?
H(31A) .9847 -.0437 .3945 ?
H(32A) .9929 -.0424 .5112 ?
H(33A) .7839 -.0354 .5636 ?
H(34A) .5661 -.0318 .5087 ?
H(35A) .5555 -.0316 .3915 ?
H(41A) 1.0522 .0699 .2435 ?
H(42A) 1.2714 .1026 .2353 ?
H(43A) 1.3679 .1111 .1327 ?
H(44A) 1.2433 .0891 .0382 ?
H(45A) 1.0234 .0576 .0461 ?
H(51A) .7016 .0036 .0312 ?
H(52A) .5507 .0324 -.0505 ?
H(53A) .5059 .0981 -.0493 ?
H(54A) .6149 .1366 .0310 ?
H(55A) .7656 .1081 .1132 ?
H(6'A) 1.2987 .2336 .4801 ?
H(7'A) 1.4972 .1849 .5024 ?
H(8'A) 1.3802 .1205 .5296 ?
H(9'A) 1.1147 .1307 .5274 ?
H(10B) 1.4165 .1953 .3352 ?
H(11B) 1.4668 .1252 .3641 ?
H(12B) 1.2272 .0923 .3753 ?
H(13B) 1.0293 .1410 .3543 ?
H(21B) .7874 .2669 .5390 ?
H(22B) .7872 .3142 .6221 ?
H(23B) .9883 .3221 .6891 ?
H(24B) 1.1881 .2838 .6784 ?
H(25B) 1.1858 .2361 .5957 ?
H(31B) .8588 .1955 .6187 ?
H(32B) .7288 .1439 .6622 ?
H(33B) .6582 .0933 .5973 ?
H(34B) .7144 .0906 .4885 ?
H(35B) .8467 .1425 .4432 ?
H(41B) 1.0328 .1622 .2357 ?
H(42B) .9692 .1550 .1229 ?
H(43B) .9514 .2085 .0546 ?
H(44B) .9989 .2692 .0981 ?
H(45B) 1.0637 .2768 .2097 ?
H(51B) 1.3254 .2487 .2369 ?
H(52B) 1.5019 .2971 .2414 ?
H(53B) 1.5186 .3381 .3303 ?
H(54B) 1.3633 .3334 .4159 ?
H(55B) 1.1862 .2846 .4113 ?

loop_
_geom_angle_atom_site_label_1
_geom_angle_atom_site_label_2
_geom_angle_atom_site_label_3
_geom_angle
_geom_angle_publ_flag
C(NT1) Fe C(NT2) 179.2(4) yes
C(1) Mo(1) C(2) 85.9(4) yes
C(1) Mo(1) C(3) 171.8(4) yes
C(1) Mo(1) C(4) 85.7(4) yes
C(2) Mo(1) C(3) 88.8(4) yes
C(2) Mo(1) C(4) 85.3(4) yes
C(3) Mo(1) C(4) 87.6(5) yes
P(1) Mo(1) P(2) 97.70(10) yes
P(1) Mo(1) C(1) 98.9(3) yes
P(1) Mo(1) C(2) 172.3(3) yes
P(1) Mo(1) C(3) 85.7(3) yes
P(1) Mo(1) C(4) 89.1(3) yes
P(2) Mo(1) C(1) 86.3(3) yes
P(2) Mo(1) C(2) 88.6(3) yes
P(2) Mo(1) C(3) 99.9(3) yes
P(2) Mo(1) C(4) 170.2(3) yes
C(NT1') Fe C(NT2') 178.3(4) yes
C(1') Mo(1') C(2') 84.0(5) yes
C(1') Mo(1') C(3') 169.0(4) yes
C(1') Mo(1') C(4') 86.9(4) yes
C(2') Mo(1') C(3') 88.0(5) yes
C(2') Mo(1') C(4') 89.5(4) yes
C(3') Mo(1') C(4') 85.5(4) yes
P(1') Mo(1') P(2') 94.90(10) yes
P(1') Mo(1') C(1') 90.8(3) yes
P(1') Mo(1') C(2') 174.7(4) yes
P(1') Mo(1') C(3') 97.1(3) yes
P(1') Mo(1') C(4') 89.5(3) yes
P(2') Mo(1') C(1') 99.2(3) yes
P(2') Mo(1') C(2') 86.6(3) yes
P(2') Mo(1') C(3') 87.8(3) yes
P(2') Mo(1') C(4') 172.4(3) yes

loop_
_geom_bond_atom_site_label_1
_geom_bond_atom_site_label_2
_geom_bond_distance
_geom_bond_publ_flag
Mo(1) P(1) 2.560(3) yes
Mo(1) P(2) 2.593(3) yes
Mo(1) C(1) 2.024(11) yes
Mo(1) C(2) 1.978(10) yes
Mo(1) C(3) 2.031(11) yes
Mo(1) C(4) 1.963(11) yes
O(1) C(1) 1.152(13) yes
O(3) C(3) 1.139(14) yes
O(2) C(2) 1.127(12) yes
O(4) C(4) 1.154(15) yes
Fe(1) Cp(1) 1.649(9) yes
Fe(1) Cp(2) 1.643(9) yes
P(1) P(2) 3.880(4) yes
Mo(1') P(1') 2.571(3) yes
Mo(1') P(2') 2.536(3) yes
Mo(1') C(1') 2.035(11) yes
Mo(1') C(2') 1.977(11) yes
Mo(1') C(3') 2.011(11) yes
Mo(1') C(4') 1.997(10) yes
O(1') C(1') 1.135(13) yes
O(3') C(3') 1.134(15) yes
O(2') C(2') 1.144(14) yes
O(4') C(4') 1.130(13) yes
Fe(1') Cp(1') 1.643(9) yes
Fe(1') Cp(2') 1.644(9) yes
P(1') P(2') 3.764(4) yes
Fe(1) C(5) 2.024(9) no
Fe(1) C(7) 2.046(10) no
Fe(1) C(9) 2.041(10) no
Fe(1) C(11) 2.044(11) no
Fe(1) C(13) 2.027(9) no
Fe(1') C(5') 2.037(9) no
Fe(1') C(7') 2.040(9) no
Fe(1') C(9') 2.058(10) no
Fe(1') C(11') 2.053(10) no
Fe(1') C(13') 2.030(9) no
P(1) C(5) 1.805(10) no
P(1) C(36) 1.842(9) no
P(2) C(46) 1.827(9) no
P(1') C(5') 1.823(9) no
P(1') C(36') 1.829(10) no
P(2') C(46') 1.839(9) no
C(5) C(6) 1.407(13) no
C(6) C(7) 1.424(14) no
C(8) C(9) 1.413(14) no
C(10) C(14) 1.437(14) no
C(12) C(13) 1.419(14) no
C(21) C(22) 1.372(14) no
C(22) C(23) 1.376(15) no
C(24) C(25) 1.401(13) no
C(31) C(32) 1.422(16) no
C(32) C(33) 1.329(18) no
C(34) C(35) 1.433(16) no
C(41) C(42) 1.401(14) no
C(42) C(43) 1.380(15) no
C(44) C(45) 1.387(14) no
C(51) C(52) 1.402(14) no
C(52) C(53) 1.368(15) no
C(54) C(55) 1.404(15) no
C(5') C(6') 1.446(13) no
C(6') C(7') 1.406(14) no
C(8') C(9') 1.393(15) no
C(10') C(14') 1.406(13) no
C(12') C(13') 1.403(14) no
C(21') C(22') 1.408(15) no
C(22') C(23') 1.335(15) no
C(24') C(25') 1.409(15) no
C(31') C(32') 1.405(17) no
C(32') C(33') 1.327(18) no
C(34') C(35') 1.442(18) no
C(41') C(42') 1.409(14) no
C(42') C(43') 1.367(16) no
Fe(1) C(6) 2.030(9) no
Fe(1) C(8) 2.063(10) no
Fe(1) C(10) 2.033(10) no
Fe(1) C(12) 2.054(10) no
Fe(1) C(14) 2.027(9) no
Fe(1') C(6') 2.010(9) no
Fe(1') C(8') 2.053(9) no
Fe(1') C(10') 2.038(9) no
Fe(1') C(12') 2.053(9) no
Fe(1') C(14') 2.020(8) no
P(1) C(26) 1.831(9) no
P(2) C(14) 1.809(9) no
P(2) C(56) 1.847(9) no
P(1') C(26') 1.828(9) no
P(2') C(14') 1.821(9) no
P(2') C(56') 1.840(9) no
C(5) C(9) 1.436(13) no
C(7) C(8) 1.389(15) no
C(10) C(11) 1.411(15) no
C(11) C(12) 1.397(17) no
C(13) C(14) 1.419(13) no
C(21) C(26) 1.397(13) no
C(23) C(24) 1.378(14) no
C(25) C(26) 1.368(12) no
C(31) C(36) 1.366(14) no
C(33) C(34) 1.329(18) no
C(35) C(36) 1.376(15) no
C(41) C(46) 1.389(13) no
C(43) C(44) 1.379(14) no
C(45) C(46) 1.390(14) no
C(51) C(56) 1.374(13) no
C(53) C(54) 1.360(16) no
C(55) C(56) 1.385(13) no
C(5') C(9') 1.418(13) no
C(7') C(8') 1.439(14) no
C(10') C(11') 1.416(14) no
C(11') C(12') 1.416(16) no
C(13') C(14') 1.444(12) no
C(21') C(26') 1.382(15) no
C(23') C(24') 1.358(16) no
C(25') C(26') 1.376(14) no
C(31') C(36') 1.367(15) no
C(33') C(34') 1.350(19) no
C(35') C(36') 1.378(15) no
C(41') C(46') 1.376(13) no
C(43') C(44') 1.369(15) no
C(44') C(45') 1.388(14) no
C(51') C(52') 1.402(15) no
C(52') C(53') 1.351(16) no
C(54') C(55') 1.413(15) no
C(45') C(46') 1.385(13) no
C(51') C(56') 1.386(14) no
C(53') C(54') 1.372(16) no
C(55') C(56') 1.374(13) no
